data_7013804
loop_
_publ_author_name
'Matsushima, Yuji'
'Onitsuka, Kiyotaka'
'Takahashi, Shigetoshi'

_publ_section_title
;
 Stereoselective ligand-exchange reaction of planar-chiral
 cyclopentadienyl-ruthenium complexes: thermodynamic control of
 configuration at a stereogenic metal center.
;
_journal_issue 4
_journal_name_full 'Dalton transactions (Cambridge, England : 2003)'
_journal_page_first 547
_journal_page_last 553
_journal_paper_doi 10.1039/b314859a
_journal_year 2004
_chemical_formula_moiety 'C25 H31 I O2 P2 Ru '
_chemical_formula_sum 'C25 H31 I O2 P2 Ru'
_chemical_formula_weight 653.44
_space_group_IT_number 14
_symmetry_cell_setting monoclinic
_symmetry_Int_Tables_number 14
_symmetry_space_group_name_Hall '-P 2yn'
_symmetry_space_group_name_H-M 'P 1 21/n 1'
_audit_creation_date 'Fri Dec 13 02:53:41 2002'
_audit_creation_method 'from TEXRAY.INF file'
_cell_angle_alpha 90
_cell_angle_beta 107.40(1)
_cell_angle_gamma 90
_cell_formula_units_Z 4
_cell_length_a 8.747(1)
_cell_length_b 27.207(2)
_cell_length_c 11.172(2)
_cell_measurement_reflns_used 24
_cell_measurement_temperature 198.2
_cell_measurement_theta_max 20.0
_cell_measurement_theta_min 19.7
_cell_volume 2537.0(6)
_computing_cell_refinement 'MSC/AFC Diffractometer Control'
_computing_data_collection 'MSC/AFC Diffractometer Control'
_computing_data_reduction teXsan
_computing_publication_material teXsan
_computing_structure_refinement teXsan
_computing_structure_solution 'DIRDIF92 (PATTY)'
_diffrn_ambient_temperature 198.2
_diffrn_measurement_device_type 'Rigaku AFC5R'
_diffrn_measurement_method \w-2\q
_diffrn_orient_matrix_UB_11 0.00964
_diffrn_orient_matrix_UB_12 -0.03566
_diffrn_orient_matrix_UB_13 -0.01816
_diffrn_orient_matrix_UB_21 0.08563
_diffrn_orient_matrix_UB_22 0.00793
_diffrn_orient_matrix_UB_23 -0.03950
_diffrn_orient_matrix_UB_31 0.08323
_diffrn_orient_matrix_UB_32 -0.00402
_diffrn_orient_matrix_UB_33 0.08312
_diffrn_radiation_detector 'scintillation counter'
_diffrn_radiation_monochromator graphite
_diffrn_radiation_source 'Rigaku rotating anode'
_diffrn_radiation_type 'Mo K\a'
_diffrn_radiation_wavelength 0.7107
_diffrn_reflns_av_R_equivalents 0.022
_diffrn_reflns_av_sigmaI/netI 0.085
_diffrn_reflns_limit_h_max 11
_diffrn_reflns_limit_h_min 0
_diffrn_reflns_limit_k_max 35
_diffrn_reflns_limit_k_min 0
_diffrn_reflns_limit_l_max 13
_diffrn_reflns_limit_l_min -14
_diffrn_reflns_number 6183
_diffrn_reflns_reduction_process 'Lp corrections applied'
_diffrn_reflns_theta_max 27.50
_diffrn_reflns_theta_min 2.55
_diffrn_standards_decay_% -2.46
_diffrn_standards_interval_count 150
_diffrn_standards_number 3
_exptl_absorpt_coefficient_mu 1.981
_exptl_absorpt_correction_T_max 0.998
_exptl_absorpt_correction_T_min 0.784
_exptl_absorpt_correction_type psi-scan
_exptl_absorpt_process_details '(North, Phillips & Mathews, 1968)'
_exptl_crystal_colour red
_exptl_crystal_density_diffrn 1.710
_exptl_crystal_density_method 'not measured'
_exptl_crystal_description prismatic
_exptl_crystal_F_000 1296.00
_exptl_crystal_size_max 0.450
_exptl_crystal_size_mid 0.250
_exptl_crystal_size_min 0.150
_refine_diff_density_max 0.60
_refine_diff_density_min -0.64
_refine_ls_extinction_method none
_refine_ls_goodness_of_fit_ref 1.106
_refine_ls_hydrogen_treatment noref
_refine_ls_matrix_type full
_refine_ls_number_constraints 0
_refine_ls_number_parameters 280
_refine_ls_number_reflns 4462
_refine_ls_number_restraints 0
_refine_ls_R_factor_gt 0.0364
_refine_ls_shift/su_max 0.0010
_refine_ls_shift/su_mean 0.0000
_refine_ls_structure_factor_coef F
_refine_ls_weighting_details 'w = 1/[\s^2^(Fo) + 0.00038|Fo|^2^]'
_refine_ls_weighting_scheme calc
_refine_ls_wR_factor_gt 0.0441
_refine_ls_wR_factor_ref 0.0441
_reflns_number_gt 4462
_reflns_number_total 5822
_reflns_threshold_expression >3.0sigma(I)
_cod_data_source_file b314859a.txt
_cod_data_source_block (C5H2Me2CO2CH2CH2PPh2)Ru(PMe3)I_complex_2a-I
_cod_depositor_comments
;
The following automatic conversions were performed:
'_reflns_observed_expression' tag replaced with
'_reflns_threshold_expression' tag as specified in the replacement
file
'cod-tools/trunk/perl-scripts/inputs/replacement_tags.lst'.

'_atom_site_calc_flags'
tag replaced with '_atom_site_calc_flag' tag as specified in the
replacement file
'cod-tools/trunk/perl-scripts/inputs/replacement_tags.lst'.

'_atom_type_scat_imag'
tag replaced with '_atom_type_scat_dispersion_imag' tag as specified
in the replacement file
'cod-tools/trunk/perl-scripts/inputs/replacement_tags.lst'.

Automatic conversion script
Id: cif_correct_tags 3137 2015-03-23 15:08:43Z antanas 
;
_cod_original_cell_volume 2537.3(5)
_cod_original_sg_symbol_H-M 'P 21/n       '
_cod_original_formula_sum 'C25 H31 I O2 P2 Ru '
_cod_database_code 7013804

loop_
_symmetry_equiv_pos_as_xyz
x,y,z
1/2-x,1/2+y,1/2-z
-x,-y,-z
1/2+x,1/2-y,1/2+z

loop_
_atom_site_label
_atom_site_type_symbol
_atom_site_fract_x
_atom_site_fract_y
_atom_site_fract_z
_atom_site_U_iso_or_equiv
_atom_site_adp_type
_atom_site_occupancy
_atom_site_calc_flag
_atom_site_refinement_flags
_atom_site_disorder_assembly
_atom_site_disorder_group
I(1) I 0.34282(4) 0.20471(1) 0.13140(3) 0.03427(10) Uani 1.00 d . . .
Ru(1) Ru 0.10041(4) 0.13837(1) 0.11320(3) 0.01789(9) Uani 1.00 d . . .
P(1) P 0.2641(1) 0.08795(4) 0.2638(1) 0.0192(3) Uani 1.00 d . . .
P(2) P 0.0076(1) 0.18306(5) 0.2528(1) 0.0249(3) Uani 1.00 d . . .
O(1) O 0.3424(4) 0.0798(1) -0.0906(3) 0.0344(10) Uani 1.00 d . . .
O(2) O 0.2505(4) 0.0274(1) 0.0299(3) 0.0259(9) Uani 1.00 d . . .
C(1) C 0.0901(5) 0.0942(2) -0.0548(4) 0.021(1) Uani 1.00 d . . .
C(2) C 0.0461(6) 0.1433(2) -0.1006(4) 0.028(1) Uani 1.00 d . . .
C(3) C -0.0904(6) 0.1564(2) -0.0674(4) 0.029(1) Uani 1.00 d . . .
C(4) C -0.1410(5) 0.1159(2) -0.0068(4) 0.026(1) Uani 1.00 d . . .
C(5) C -0.0279(5) 0.0774(2) 0.0030(4) 0.023(1) Uani 1.00 d . . .
C(6) C 0.1240(7) 0.1740(2) -0.1769(5) 0.040(2) Uani 1.00 d . . .
C(7) C -0.2965(6) 0.1104(2) 0.0219(5) 0.037(1) Uani 1.00 d . . .
C(8) C 0.2385(5) 0.0678(2) -0.0448(4) 0.024(1) Uani 1.00 d . . .
C(9) C 0.4044(6) 0.0217(2) 0.1234(5) 0.033(1) Uani 1.00 d . . .
C(10) C 0.4380(5) 0.0638(2) 0.2180(4) 0.025(1) Uani 1.00 d . . .
C(11) C 0.3732(5) 0.1114(2) 0.4216(4) 0.024(1) Uani 1.00 d . . .
C(12) C 0.4977(6) 0.1451(2) 0.4373(4) 0.029(1) Uani 1.00 d . . .
C(13) C 0.5754(6) 0.1638(2) 0.5535(5) 0.037(1) Uani 1.00 d . . .
C(14) C 0.5313(7) 0.1498(2) 0.6574(5) 0.044(2) Uani 1.00 d . . .
C(15) C 0.4093(7) 0.1159(2) 0.6450(5) 0.042(2) Uani 1.00 d . . .
C(16) C 0.3299(6) 0.0974(2) 0.5266(5) 0.032(1) Uani 1.00 d . . .
C(17) C 0.1742(5) 0.0315(2) 0.3053(4) 0.024(1) Uani 1.00 d . . .
C(18) C 0.2686(7) -0.0078(2) 0.3646(5) 0.037(1) Uani 1.00 d . . .
C(19) C 0.1971(8) -0.0493(2) 0.3968(5) 0.047(2) Uani 1.00 d . . .
C(20) C 0.0358(8) -0.0520(2) 0.3736(5) 0.044(2) Uani 1.00 d . . .
C(21) C -0.0596(7) -0.0127(2) 0.3176(5) 0.035(1) Uani 1.00 d . . .
C(22) C 0.0100(6) 0.0292(2) 0.2834(4) 0.027(1) Uani 1.00 d . . .
C(23) C -0.0992(7) 0.1511(2) 0.3469(5) 0.042(2) Uani 1.00 d . . .
C(24) C -0.1388(7) 0.2296(2) 0.1757(5) 0.042(2) Uani 1.00 d . . .
C(25) C 0.1435(7) 0.2197(2) 0.3751(6) 0.047(2) Uani 1.00 d . . .
H(1) H -0.1419 0.1875 -0.0828 0.0352 Uiso 1.00 calc . . .
H(2) H -0.0296 0.0461 0.0408 0.0271 Uiso 1.00 calc . . .
H(3) H 0.2147 0.1572 -0.1865 0.0474 Uiso 1.00 calc . . .
H(4) H 0.0498 0.1799 -0.2571 0.0474 Uiso 1.00 calc . . .
H(5) H 0.1569 0.2044 -0.1356 0.0474 Uiso 1.00 calc . . .
H(6) H -0.3522 0.1408 0.0081 0.0445 Uiso 1.00 calc . . .
H(7) H -0.3598 0.0860 -0.0312 0.0445 Uiso 1.00 calc . . .
H(8) H -0.2764 0.1009 0.1071 0.0445 Uiso 1.00 calc . . .
H(9) H 0.4053 -0.0085 0.1666 0.0395 Uiso 1.00 calc . . .
H(10) H 0.4857 0.0211 0.0829 0.0395 Uiso 1.00 calc . . .
H(11) H 0.4811 0.0903 0.1831 0.0303 Uiso 1.00 calc . . .
H(12) H 0.5156 0.0526 0.2921 0.0303 Uiso 1.00 calc . . .
H(13) H 0.5291 0.1552 0.3667 0.0345 Uiso 1.00 calc . . .
H(14) H 0.6604 0.1866 0.5627 0.0439 Uiso 1.00 calc . . .
H(15) H 0.5847 0.1634 0.7373 0.0529 Uiso 1.00 calc . . .
H(16) H 0.3802 0.1055 0.7163 0.0503 Uiso 1.00 calc . . .
H(17) H 0.2444 0.0748 0.5174 0.0388 Uiso 1.00 calc . . .
H(18) H 0.3818 -0.0062 0.3830 0.0443 Uiso 1.00 calc . . .
H(19) H 0.2621 -0.0763 0.4357 0.0563 Uiso 1.00 calc . . .
H(20) H -0.0115 -0.0808 0.3957 0.0534 Uiso 1.00 calc . . .
H(21) H -0.1723 -0.0142 0.3024 0.0424 Uiso 1.00 calc . . .
H(22) H -0.0556 0.0561 0.2450 0.0327 Uiso 1.00 calc . . .
H(23) H -0.1517 0.1744 0.3844 0.0504 Uiso 1.00 calc . . .
H(24) H -0.1764 0.1296 0.2948 0.0504 Uiso 1.00 calc . . .
H(25) H -0.0253 0.1326 0.4107 0.0504 Uiso 1.00 calc . . .
H(26) H -0.0869 0.2550 0.1441 0.0498 Uiso 1.00 calc . . .
H(27) H -0.2194 0.2150 0.1084 0.0498 Uiso 1.00 calc . . .
H(28) H -0.1865 0.2431 0.2344 0.0498 Uiso 1.00 calc . . .
H(29) H 0.2087 0.1986 0.4374 0.0561 Uiso 1.00 calc . . .
H(30) H 0.2094 0.2391 0.3397 0.0561 Uiso 1.00 calc . . .
H(31) H 0.0833 0.2407 0.4121 0.0561 Uiso 1.00 calc . . .

loop_
_atom_site_aniso_label
_atom_site_aniso_U_11
_atom_site_aniso_U_22
_atom_site_aniso_U_33
_atom_site_aniso_U_12
_atom_site_aniso_U_13
_atom_site_aniso_U_23
I(1) 0.0275(2) 0.0289(2) 0.0430(2) -0.0102(1) 0.0055(1) 0.0046(1)
Ru(1) 0.0161(2) 0.0177(2) 0.0193(2) -0.0015(1) 0.0044(1) 0.0002(1)
P(1) 0.0192(5) 0.0210(6) 0.0178(5) 0.0001(4) 0.0060(4) -0.0010(4)
P(2) 0.0242(6) 0.0232(6) 0.0273(6) 0.0031(5) 0.0076(5) -0.0033(5)
O(1) 0.029(2) 0.047(2) 0.029(2) -0.003(2) 0.013(1) 0.000(2)
O(2) 0.029(2) 0.023(2) 0.025(2) 0.002(1) 0.007(1) -0.003(1)
C(1) 0.020(2) 0.023(2) 0.017(2) -0.003(2) 0.003(2) -0.001(2)
C(2) 0.026(2) 0.035(3) 0.017(2) -0.003(2) -0.002(2) -0.001(2)
C(3) 0.025(2) 0.030(3) 0.026(2) 0.002(2) -0.003(2) 0.001(2)
C(4) 0.018(2) 0.033(3) 0.024(2) -0.004(2) 0.000(2) -0.004(2)
C(5) 0.026(2) 0.023(2) 0.019(2) -0.008(2) 0.006(2) -0.005(2)
C(6) 0.052(3) 0.040(3) 0.028(3) -0.007(3) 0.013(2) 0.006(2)
C(7) 0.018(2) 0.050(3) 0.041(3) -0.001(2) 0.006(2) -0.004(3)
C(8) 0.024(2) 0.030(3) 0.016(2) -0.004(2) 0.006(2) -0.005(2)
C(9) 0.031(3) 0.039(3) 0.028(3) 0.013(2) 0.008(2) -0.004(2)
C(10) 0.019(2) 0.034(3) 0.023(2) 0.005(2) 0.008(2) -0.005(2)
C(11) 0.026(2) 0.025(2) 0.018(2) 0.004(2) 0.004(2) -0.002(2)
C(12) 0.024(2) 0.033(3) 0.027(2) 0.004(2) 0.004(2) -0.002(2)
C(13) 0.029(3) 0.035(3) 0.038(3) 0.004(2) -0.002(2) -0.005(2)
C(14) 0.050(3) 0.044(3) 0.029(3) 0.011(3) -0.002(2) -0.014(3)
C(15) 0.049(3) 0.055(4) 0.022(3) 0.005(3) 0.010(2) -0.005(3)
C(16) 0.037(3) 0.033(3) 0.028(3) 0.005(2) 0.011(2) -0.003(2)
C(17) 0.027(2) 0.024(2) 0.019(2) 0.000(2) 0.005(2) 0.000(2)
C(18) 0.047(3) 0.030(3) 0.034(3) 0.007(2) 0.011(2) 0.005(2)
C(19) 0.080(5) 0.026(3) 0.038(3) 0.011(3) 0.022(3) 0.008(2)
C(20) 0.073(4) 0.028(3) 0.040(3) -0.015(3) 0.028(3) 0.006(2)
C(21) 0.046(3) 0.036(3) 0.030(3) -0.014(3) 0.018(2) -0.006(2)
C(22) 0.032(3) 0.028(3) 0.022(2) -0.003(2) 0.009(2) -0.001(2)
C(23) 0.053(3) 0.042(3) 0.038(3) 0.006(3) 0.025(3) 0.002(3)
C(24) 0.043(3) 0.029(3) 0.047(3) 0.014(3) 0.005(3) 0.001(3)
C(25) 0.040(3) 0.048(4) 0.048(4) 0.004(3) 0.005(3) -0.024(3)

loop_
_atom_type_symbol
_atom_type_description
_atom_type_scat_dispersion_real
_atom_type_scat_dispersion_imag
_atom_type_scat_source
C C 0.003 0.002
;International Tables for Crystallography
(1992, Vol. C, Tables 4.2.6.8 and 6.1.1.1)
;
H H 0.000 0.000
;International Tables for Crystallography
(1992, Vol. C, Table 6.1.1.2)
;
I I -0.474 1.812
;International Tables for Crystallography
(1992, Vol. C, Tables 4.2.6.8 and 6.1.1.1)
;
O O 0.011 0.006
;International Tables for Crystallography
(1992, Vol. C, Tables 4.2.6.8 and 6.1.1.1)
;
P P 0.102 0.094
;International Tables for Crystallography
(1992, Vol. C, Tables 4.2.6.8 and 6.1.1.1)
;
Ru Ru -1.259 0.836
;International Tables for Crystallography
(1992, Vol. C, Tables 4.2.6.8 and 6.1.1.1)
;

loop_
_geom_angle_atom_site_label_1
_geom_angle_atom_site_label_2
_geom_angle_atom_site_label_3
_geom_angle
_geom_angle_site_symmetry_1
_geom_angle_site_symmetry_2
_geom_angle_site_symmetry_3
_geom_angle_publ_flag
I(1) Ru(1) P(1) 92.27(3) 1_555 1_555 1_555 yes
I(1) Ru(1) P(2) 91.34(3) 1_555 1_555 1_555 yes
I(1) Ru(1) C(1) 104.8(1) 1_555 1_555 1_555 yes
I(1) Ru(1) C(2) 87.3(1) 1_555 1_555 1_555 yes
I(1) Ru(1) C(3) 105.8(1) 1_555 1_555 1_555 yes
I(1) Ru(1) C(4) 143.1(1) 1_555 1_555 1_555 yes
I(1) Ru(1) C(5) 143.4(1) 1_555 1_555 1_555 yes
P(1) Ru(1) P(2) 95.02(4) 1_555 1_555 1_555 yes
P(1) Ru(1) C(1) 98.9(1) 1_555 1_555 1_555 yes
P(1) Ru(1) C(2) 133.1(1) 1_555 1_555 1_555 yes
P(1) Ru(1) C(3) 156.1(1) 1_555 1_555 1_555 yes
P(1) Ru(1) C(4) 123.1(1) 1_555 1_555 1_555 yes
P(1) Ru(1) C(5) 93.5(1) 1_555 1_555 1_555 yes
P(2) Ru(1) C(1) 158.2(1) 1_555 1_555 1_555 yes
P(2) Ru(1) C(2) 131.8(1) 1_555 1_555 1_555 yes
P(2) Ru(1) C(3) 100.0(1) 1_555 1_555 1_555 yes
P(2) Ru(1) C(4) 95.2(1) 1_555 1_555 1_555 yes
P(2) Ru(1) C(5) 124.1(1) 1_555 1_555 1_555 yes
C(1) Ru(1) C(2) 37.3(2) 1_555 1_555 1_555 yes
C(1) Ru(1) C(3) 61.8(2) 1_555 1_555 1_555 yes
C(1) Ru(1) C(4) 63.1(2) 1_555 1_555 1_555 yes
C(1) Ru(1) C(5) 38.6(2) 1_555 1_555 1_555 yes
C(2) Ru(1) C(3) 35.8(2) 1_555 1_555 1_555 yes
C(2) Ru(1) C(4) 61.7(2) 1_555 1_555 1_555 yes
C(2) Ru(1) C(5) 62.8(2) 1_555 1_555 1_555 yes
C(3) Ru(1) C(4) 37.3(2) 1_555 1_555 1_555 yes
C(3) Ru(1) C(5) 62.6(2) 1_555 1_555 1_555 yes
C(4) Ru(1) C(5) 37.8(2) 1_555 1_555 1_555 yes
Ru(1) P(1) C(10) 112.9(2) 1_555 1_555 1_555 yes
Ru(1) P(1) C(11) 121.4(2) 1_555 1_555 1_555 yes
Ru(1) P(1) C(17) 117.3(1) 1_555 1_555 1_555 yes
C(10) P(1) C(11) 98.8(2) 1_555 1_555 1_555 yes
C(10) P(1) C(17) 102.7(2) 1_555 1_555 1_555 yes
C(11) P(1) C(17) 100.6(2) 1_555 1_555 1_555 yes
Ru(1) P(2) C(23) 118.9(2) 1_555 1_555 1_555 yes
Ru(1) P(2) C(24) 112.7(2) 1_555 1_555 1_555 yes
Ru(1) P(2) C(25) 121.0(2) 1_555 1_555 1_555 yes
C(23) P(2) C(24) 101.3(3) 1_555 1_555 1_555 yes
C(23) P(2) C(25) 99.3(3) 1_555 1_555 1_555 yes
C(24) P(2) C(25) 100.5(3) 1_555 1_555 1_555 yes
C(8) O(2) C(9) 114.5(4) 1_555 1_555 1_555 yes
Ru(1) C(1) C(2) 74.7(3) 1_555 1_555 1_555 yes
Ru(1) C(1) C(5) 69.3(2) 1_555 1_555 1_555 yes
Ru(1) C(1) C(8) 113.2(3) 1_555 1_555 1_555 yes
C(2) C(1) C(5) 107.6(4) 1_555 1_555 1_555 yes
C(2) C(1) C(8) 128.4(4) 1_555 1_555 1_555 yes
C(5) C(1) C(8) 123.2(4) 1_555 1_555 1_555 yes
Ru(1) C(2) C(1) 68.0(2) 1_555 1_555 1_555 yes
Ru(1) C(2) C(3) 70.5(3) 1_555 1_555 1_555 yes
Ru(1) C(2) C(6) 129.7(3) 1_555 1_555 1_555 yes
C(1) C(2) C(3) 107.5(4) 1_555 1_555 1_555 yes
C(1) C(2) C(6) 127.0(5) 1_555 1_555 1_555 yes
C(3) C(2) C(6) 125.4(5) 1_555 1_555 1_555 yes
Ru(1) C(3) C(2) 73.7(3) 1_555 1_555 1_555 yes
Ru(1) C(3) C(4) 70.1(3) 1_555 1_555 1_555 yes
Ru(1) C(3) H(1) 122.7 1_555 1_555 1_555 no
C(2) C(3) C(4) 109.7(4) 1_555 1_555 1_555 yes
C(2) C(3) H(1) 125.1 1_555 1_555 1_555 no
C(4) C(3) H(1) 125.1 1_555 1_555 1_555 no
Ru(1) C(4) C(3) 72.6(3) 1_555 1_555 1_555 yes
Ru(1) C(4) C(5) 69.1(2) 1_555 1_555 1_555 yes
Ru(1) C(4) C(7) 131.3(3) 1_555 1_555 1_555 yes
C(3) C(4) C(5) 107.3(4) 1_555 1_555 1_555 yes
C(3) C(4) C(7) 127.4(5) 1_555 1_555 1_555 yes
C(5) C(4) C(7) 124.5(5) 1_555 1_555 1_555 yes
Ru(1) C(5) C(1) 72.1(2) 1_555 1_555 1_555 yes
Ru(1) C(5) C(4) 73.1(3) 1_555 1_555 1_555 yes
Ru(1) C(5) H(2) 120.4(3) 1_555 1_555 1_555 no
C(1) C(5) C(4) 107.8(4) 1_555 1_555 1_555 yes
C(1) C(5) H(2) 126.1 1_555 1_555 1_555 no
C(4) C(5) H(2) 126.1 1_555 1_555 1_555 no
C(2) C(6) H(3) 109.5 1_555 1_555 1_555 no
C(2) C(6) H(4) 109.5 1_555 1_555 1_555 no
C(2) C(6) H(5) 109.5 1_555 1_555 1_555 no
H(3) C(6) H(4) 109.5 1_555 1_555 1_555 no
H(3) C(6) H(5) 109.5 1_555 1_555 1_555 no
H(4) C(6) H(5) 109.5 1_555 1_555 1_555 no
C(4) C(7) H(6) 109.5 1_555 1_555 1_555 no
C(4) C(7) H(7) 109.5 1_555 1_555 1_555 no
C(4) C(7) H(8) 109.5 1_555 1_555 1_555 no
H(6) C(7) H(7) 109.5 1_555 1_555 1_555 no
H(6) C(7) H(8) 109.5 1_555 1_555 1_555 no
H(7) C(7) H(8) 109.5 1_555 1_555 1_555 no
O(1) C(8) O(2) 123.0(4) 1_555 1_555 1_555 yes
O(1) C(8) C(1) 126.6(5) 1_555 1_555 1_555 yes
O(2) C(8) C(1) 110.4(4) 1_555 1_555 1_555 yes
O(2) C(9) C(10) 111.3(4) 1_555 1_555 1_555 yes
O(2) C(9) H(9) 109.0 1_555 1_555 1_555 no
O(2) C(9) H(10) 109.0 1_555 1_555 1_555 no
C(10) C(9) H(9) 109.0 1_555 1_555 1_555 no
C(10) C(9) H(10) 109.0 1_555 1_555 1_555 no
H(9) C(9) H(10) 109.5 1_555 1_555 1_555 no
P(1) C(10) C(9) 116.8(3) 1_555 1_555 1_555 yes
P(1) C(10) H(11) 107.6 1_555 1_555 1_555 no
P(1) C(10) H(12) 107.6 1_555 1_555 1_555 no
C(9) C(10) H(11) 107.6 1_555 1_555 1_555 no
C(9) C(10) H(12) 107.6 1_555 1_555 1_555 no
H(11) C(10) H(12) 109.5 1_555 1_555 1_555 no
P(1) C(11) C(12) 120.6(3) 1_555 1_555 1_555 yes
P(1) C(11) C(16) 121.1(4) 1_555 1_555 1_555 yes
C(12) C(11) C(16) 118.3(4) 1_555 1_555 1_555 yes
C(11) C(12) C(13) 120.7(5) 1_555 1_555 1_555 yes
C(11) C(12) H(13) 119.6 1_555 1_555 1_555 no
C(13) C(12) H(13) 119.6 1_555 1_555 1_555 no
C(12) C(13) C(14) 120.6(5) 1_555 1_555 1_555 yes
C(12) C(13) H(14) 119.7 1_555 1_555 1_555 no
C(14) C(13) H(14) 119.7 1_555 1_555 1_555 no
C(13) C(14) C(15) 120.0(5) 1_555 1_555 1_555 yes
C(13) C(14) H(15) 120.0 1_555 1_555 1_555 no
C(15) C(14) H(15) 120.0 1_555 1_555 1_555 no
C(14) C(15) C(16) 119.1(5) 1_555 1_555 1_555 yes
C(14) C(15) H(16) 120.5 1_555 1_555 1_555 no
C(16) C(15) H(16) 120.5 1_555 1_555 1_555 no
C(11) C(16) C(15) 121.3(5) 1_555 1_555 1_555 yes
C(11) C(16) H(17) 119.4 1_555 1_555 1_555 no
C(15) C(16) H(17) 119.4 1_555 1_555 1_555 no
P(1) C(17) C(18) 121.4(4) 1_555 1_555 1_555 yes
P(1) C(17) C(22) 119.5(4) 1_555 1_555 1_555 yes
C(18) C(17) C(22) 119.0(5) 1_555 1_555 1_555 yes
C(17) C(18) C(19) 119.9(5) 1_555 1_555 1_555 yes
C(17) C(18) H(18) 120.0 1_555 1_555 1_555 no
C(19) C(18) H(18) 120.0 1_555 1_555 1_555 no
C(18) C(19) C(20) 121.1(5) 1_555 1_555 1_555 yes
C(18) C(19) H(19) 119.4 1_555 1_555 1_555 no
C(20) C(19) H(19) 119.4 1_555 1_555 1_555 no
C(19) C(20) C(21) 119.6(5) 1_555 1_555 1_555 yes
C(19) C(20) H(20) 120.2 1_555 1_555 1_555 no
C(21) C(20) H(20) 120.2 1_555 1_555 1_555 no
C(20) C(21) C(22) 120.0(5) 1_555 1_555 1_555 yes
C(20) C(21) H(21) 120.0 1_555 1_555 1_555 no
C(22) C(21) H(21) 120.0 1_555 1_555 1_555 no
C(17) C(22) C(21) 120.2(5) 1_555 1_555 1_555 yes
C(17) C(22) H(22) 119.9 1_555 1_555 1_555 no
C(21) C(22) H(22) 119.9 1_555 1_555 1_555 no
P(2) C(23) H(23) 109.5 1_555 1_555 1_555 no
P(2) C(23) H(24) 109.5 1_555 1_555 1_555 no
P(2) C(23) H(25) 109.5 1_555 1_555 1_555 no
H(23) C(23) H(24) 109.5 1_555 1_555 1_555 no
H(23) C(23) H(25) 109.5 1_555 1_555 1_555 no
H(24) C(23) H(25) 109.5 1_555 1_555 1_555 no
P(2) C(24) H(26) 109.5 1_555 1_555 1_555 no
P(2) C(24) H(27) 109.5 1_555 1_555 1_555 no
P(2) C(24) H(28) 109.5 1_555 1_555 1_555 no
H(26) C(24) H(27) 109.5 1_555 1_555 1_555 no
H(26) C(24) H(28) 109.5 1_555 1_555 1_555 no
H(27) C(24) H(28) 109.5 1_555 1_555 1_555 no
P(2) C(25) H(29) 109.5 1_555 1_555 1_555 no
P(2) C(25) H(30) 109.5 1_555 1_555 1_555 no
P(2) C(25) H(31) 109.5 1_555 1_555 1_555 no
H(29) C(25) H(30) 109.5 1_555 1_555 1_555 no
H(29) C(25) H(31) 109.5 1_555 1_555 1_555 no
H(30) C(25) H(31) 109.5 1_555 1_555 1_555 no

loop_
_geom_bond_atom_site_label_1
_geom_bond_atom_site_label_2
_geom_bond_distance
_geom_bond_site_symmetry_1
_geom_bond_site_symmetry_2
_geom_bond_publ_flag
I(1) Ru(1) 2.7456(5) 1_555 1_555 yes
Ru(1) P(1) 2.307(1) 1_555 1_555 yes
Ru(1) P(2) 2.308(1) 1_555 1_555 yes
Ru(1) C(1) 2.207(4) 1_555 1_555 yes
Ru(1) C(2) 2.296(4) 1_555 1_555 yes
Ru(1) C(3) 2.255(4) 1_555 1_555 yes
Ru(1) C(4) 2.222(4) 1_555 1_555 yes
Ru(1) C(5) 2.169(4) 1_555 1_555 yes
P(1) C(10) 1.863(4) 1_555 1_555 yes
P(1) C(11) 1.849(4) 1_555 1_555 yes
P(1) C(17) 1.846(5) 1_555 1_555 yes
P(2) C(23) 1.824(6) 1_555 1_555 yes
P(2) C(24) 1.825(5) 1_555 1_555 yes
P(2) C(25) 1.817(6) 1_555 1_555 yes
O(1) C(8) 1.214(5) 1_555 1_555 yes
O(2) C(8) 1.365(6) 1_555 1_555 yes
O(2) C(9) 1.444(6) 1_555 1_555 yes
C(1) C(2) 1.442(7) 1_555 1_555 yes
C(1) C(5) 1.446(6) 1_555 1_555 yes
C(1) C(8) 1.458(6) 1_555 1_555 yes
C(2) C(3) 1.399(7) 1_555 1_555 yes
C(2) C(6) 1.495(7) 1_555 1_555 yes
C(3) C(4) 1.433(7) 1_555 1_555 yes
C(3) H(1) 0.950 1_555 1_555 no
C(4) C(5) 1.422(7) 1_555 1_555 yes
C(4) C(7) 1.496(6) 1_555 1_555 yes
C(5) H(2) 0.950 1_555 1_555 no
C(6) H(3) 0.950 1_555 1_555 no
C(6) H(4) 0.950 1_555 1_555 no
C(6) H(5) 0.950 1_555 1_555 no
C(7) H(6) 0.950 1_555 1_555 no
C(7) H(7) 0.950 1_555 1_555 no
C(7) H(8) 0.950 1_555 1_555 no
C(9) C(10) 1.528(7) 1_555 1_555 yes
C(9) H(9) 0.950 1_555 1_555 no
C(9) H(10) 0.950 1_555 1_555 no
C(10) H(11) 0.950 1_555 1_555 no
C(10) H(12) 0.950 1_555 1_555 no
C(11) C(12) 1.393(7) 1_555 1_555 yes
C(11) C(16) 1.390(7) 1_555 1_555 yes
C(12) C(13) 1.370(7) 1_555 1_555 yes
C(12) H(13) 0.950 1_555 1_555 no
C(13) C(14) 1.381(8) 1_555 1_555 yes
C(13) H(14) 0.950 1_555 1_555 no
C(14) C(15) 1.385(9) 1_555 1_555 yes
C(14) H(15) 0.950 1_555 1_555 no
C(15) C(16) 1.391(7) 1_555 1_555 yes
C(15) H(16) 0.950 1_555 1_555 no
C(16) H(17) 0.950 1_555 1_555 no
C(17) C(18) 1.392(7) 1_555 1_555 yes
C(17) C(22) 1.384(6) 1_555 1_555 yes
C(18) C(19) 1.391(8) 1_555 1_555 yes
C(18) H(18) 0.950 1_555 1_555 no
C(19) C(20) 1.358(9) 1_555 1_555 yes
C(19) H(19) 0.950 1_555 1_555 no
C(20) C(21) 1.387(8) 1_555 1_555 yes
C(20) H(20) 0.950 1_555 1_555 no
C(21) C(22) 1.397(7) 1_555 1_555 yes
C(21) H(21) 0.950 1_555 1_555 no
C(22) H(22) 0.950 1_555 1_555 no
C(23) H(23) 0.950 1_555 1_555 no
C(23) H(24) 0.950 1_555 1_555 no
C(23) H(25) 0.950 1_555 1_555 no
C(24) H(26) 0.950 1_555 1_555 no
C(24) H(27) 0.950 1_555 1_555 no
C(24) H(28) 0.950 1_555 1_555 no
C(25) H(29) 0.950 1_555 1_555 no
C(25) H(30) 0.950 1_555 1_555 no
C(25) H(31) 0.950 1_555 1_555 no

loop_
_geom_torsion_atom_site_label_1
_geom_torsion_atom_site_label_2
_geom_torsion_atom_site_label_3
_geom_torsion_atom_site_label_4
_geom_torsion
_geom_torsion_site_symmetry_1
_geom_torsion_site_symmetry_2
_geom_torsion_site_symmetry_3
_geom_torsion_site_symmetry_4
_geom_torsion_publ_flag
I(1) Ru(1) P(1) C(10) -61.5(2) 1_555 1_555 1_555 1_555 yes
I(1) Ru(1) P(1) C(11) 55.3(2) 1_555 1_555 1_555 1_555 yes
I(1) Ru(1) P(1) C(17) 179.3(2) 1_555 1_555 1_555 1_555 yes
I(1) Ru(1) P(2) C(23) -152.6(2) 1_555 1_555 1_555 1_555 yes
I(1) Ru(1) P(2) C(24) 89.2(2) 1_555 1_555 1_555 1_555 yes
I(1) Ru(1) P(2) C(25) -29.6(3) 1_555 1_555 1_555 1_555 yes
I(1) Ru(1) C(1) C(2) -64.8(3) 1_555 1_555 1_555 1_555 yes
I(1) Ru(1) C(1) C(5) 179.2(2) 1_555 1_555 1_555 1_555 yes
I(1) Ru(1) C(1) C(8) 60.9(3) 1_555 1_555 1_555 1_555 yes
I(1) Ru(1) C(2) C(1) 118.9(2) 1_555 1_555 1_555 1_555 yes
I(1) Ru(1) C(2) C(3) -122.0(3) 1_555 1_555 1_555 1_555 yes
I(1) Ru(1) C(2) C(6) -1.6(5) 1_555 1_555 1_555 1_555 yes
I(1) Ru(1) C(3) C(2) 61.7(3) 1_555 1_555 1_555 1_555 yes
I(1) Ru(1) C(3) C(4) -179.6(2) 1_555 1_555 1_555 1_555 yes
I(1) Ru(1) C(4) C(3) 0.6(4) 1_555 1_555 1_555 1_555 yes
I(1) Ru(1) C(4) C(5) 117.6(3) 1_555 1_555 1_555 1_555 yes
I(1) Ru(1) C(4) C(7) -124.3(4) 1_555 1_555 1_555 1_555 yes
I(1) Ru(1) C(5) C(1) -1.3(4) 1_555 1_555 1_555 1_555 yes
I(1) Ru(1) C(5) C(4) -116.9(3) 1_555 1_555 1_555 1_555 yes
Ru(1) P(1) C(10) C(9) -77.2(4) 1_555 1_555 1_555 1_555 yes
Ru(1) P(1) C(11) C(12) -68.3(4) 1_555 1_555 1_555 1_555 yes
Ru(1) P(1) C(11) C(16) 109.4(4) 1_555 1_555 1_555 1_555 yes
Ru(1) P(1) C(17) C(18) 160.6(4) 1_555 1_555 1_555 1_555 yes
Ru(1) P(1) C(17) C(22) -22.9(4) 1_555 1_555 1_555 1_555 yes
Ru(1) C(1) C(2) C(3) -59.7(3) 1_555 1_555 1_555 1_555 yes
Ru(1) C(1) C(2) C(6) 123.9(5) 1_555 1_555 1_555 1_555 yes
Ru(1) C(1) C(5) C(4) 65.0(3) 1_555 1_555 1_555 1_555 yes
Ru(1) C(1) C(8) O(1) -100.3(5) 1_555 1_555 1_555 1_555 yes
Ru(1) C(1) C(8) O(2) 77.0(4) 1_555 1_555 1_555 1_555 yes
Ru(1) C(2) C(1) C(5) 61.9(3) 1_555 1_555 1_555 1_555 yes
Ru(1) C(2) C(1) C(8) -107.7(4) 1_555 1_555 1_555 1_555 yes
Ru(1) C(2) C(3) C(4) -61.2(3) 1_555 1_555 1_555 1_555 yes
Ru(1) C(3) C(2) C(1) 58.1(3) 1_555 1_555 1_555 1_555 yes
Ru(1) C(3) C(2) C(6) -125.4(5) 1_555 1_555 1_555 1_555 yes
Ru(1) C(3) C(4) C(5) -60.7(3) 1_555 1_555 1_555 1_555 yes
Ru(1) C(3) C(4) C(7) 129.1(5) 1_555 1_555 1_555 1_555 yes
Ru(1) C(4) C(3) C(2) 63.4(3) 1_555 1_555 1_555 1_555 yes
Ru(1) C(4) C(5) C(1) -64.3(3) 1_555 1_555 1_555 1_555 yes
Ru(1) C(5) C(1) C(2) -65.4(3) 1_555 1_555 1_555 1_555 yes
Ru(1) C(5) C(1) C(8) 104.8(4) 1_555 1_555 1_555 1_555 yes
Ru(1) C(5) C(4) C(3) 63.0(3) 1_555 1_555 1_555 1_555 yes
Ru(1) C(5) C(4) C(7) -126.4(5) 1_555 1_555 1_555 1_555 yes
P(1) Ru(1) P(2) C(23) -60.2(2) 1_555 1_555 1_555 1_555 yes
P(1) Ru(1) P(2) C(24) -178.4(2) 1_555 1_555 1_555 1_555 yes
P(1) Ru(1) P(2) C(25) 62.8(3) 1_555 1_555 1_555 1_555 yes
P(1) Ru(1) C(1) C(2) -159.5(2) 1_555 1_555 1_555 1_555 yes
P(1) Ru(1) C(1) C(5) 84.5(2) 1_555 1_555 1_555 1_555 yes
P(1) Ru(1) C(1) C(8) -33.8(3) 1_555 1_555 1_555 1_555 yes
P(1) Ru(1) C(2) C(1) 28.3(3) 1_555 1_555 1_555 1_555 yes
P(1) Ru(1) C(2) C(3) 147.4(2) 1_555 1_555 1_555 1_555 yes
P(1) Ru(1) C(2) C(6) -92.2(5) 1_555 1_555 1_555 1_555 yes
P(1) Ru(1) C(3) C(2) -75.9(4) 1_555 1_555 1_555 1_555 yes
P(1) Ru(1) C(3) C(4) 42.8(5) 1_555 1_555 1_555 1_555 yes
P(1) Ru(1) C(4) C(3) -160.8(2) 1_555 1_555 1_555 1_555 yes
P(1) Ru(1) C(4) C(5) -43.8(3) 1_555 1_555 1_555 1_555 yes
P(1) Ru(1) C(4) C(7) 74.4(5) 1_555 1_555 1_555 1_555 yes
P(1) Ru(1) C(5) C(1) -99.9(2) 1_555 1_555 1_555 1_555 yes
P(1) Ru(1) C(5) C(4) 144.5(2) 1_555 1_555 1_555 1_555 yes
P(1) C(10) C(9) O(2) 36.9(5) 1_555 1_555 1_555 1_555 yes
P(1) C(11) C(12) C(13) 177.9(4) 1_555 1_555 1_555 1_555 yes
P(1) C(11) C(16) C(15) -178.5(4) 1_555 1_555 1_555 1_555 yes
P(1) C(17) C(18) C(19) 178.7(4) 1_555 1_555 1_555 1_555 yes
P(1) C(17) C(22) C(21) -178.2(4) 1_555 1_555 1_555 1_555 yes
P(2) Ru(1) P(1) C(10) -153.1(2) 1_555 1_555 1_555 1_555 yes
P(2) Ru(1) P(1) C(11) -36.2(2) 1_555 1_555 1_555 1_555 yes
P(2) Ru(1) P(1) C(17) 87.8(2) 1_555 1_555 1_555 1_555 yes
P(2) Ru(1) C(1) C(2) 71.5(4) 1_555 1_555 1_555 1_555 yes
P(2) Ru(1) C(1) C(5) -44.5(5) 1_555 1_555 1_555 1_555 yes
P(2) Ru(1) C(1) C(8) -162.8(2) 1_555 1_555 1_555 1_555 yes
P(2) Ru(1) C(2) C(1) -151.7(2) 1_555 1_555 1_555 1_555 yes
P(2) Ru(1) C(2) C(3) -32.6(4) 1_555 1_555 1_555 1_555 yes
P(2) Ru(1) C(2) C(6) 87.8(5) 1_555 1_555 1_555 1_555 yes
P(2) Ru(1) C(3) C(2) 155.9(3) 1_555 1_555 1_555 1_555 yes
P(2) Ru(1) C(3) C(4) -85.4(3) 1_555 1_555 1_555 1_555 yes
P(2) Ru(1) C(4) C(3) 99.8(3) 1_555 1_555 1_555 1_555 yes
P(2) Ru(1) C(4) C(5) -143.2(2) 1_555 1_555 1_555 1_555 yes
P(2) Ru(1) C(4) C(7) -25.1(5) 1_555 1_555 1_555 1_555 yes
P(2) Ru(1) C(5) C(1) 161.6(2) 1_555 1_555 1_555 1_555 yes
P(2) Ru(1) C(5) C(4) 46.0(3) 1_555 1_555 1_555 1_555 yes
O(1) C(8) O(2) C(9) 44.5(6) 1_555 1_555 1_555 1_555 yes
O(1) C(8) C(1) C(2) -11.8(8) 1_555 1_555 1_555 1_555 yes
O(1) C(8) C(1) C(5) -179.9(4) 1_555 1_555 1_555 1_555 yes
O(2) C(8) C(1) C(2) 165.4(4) 1_555 1_555 1_555 1_555 yes
O(2) C(8) C(1) C(5) -2.7(6) 1_555 1_555 1_555 1_555 yes
C(1) Ru(1) P(1) C(10) 43.8(2) 1_555 1_555 1_555 1_555 yes
C(1) Ru(1) P(1) C(11) 160.7(2) 1_555 1_555 1_555 1_555 yes
C(1) Ru(1) P(1) C(17) -75.4(2) 1_555 1_555 1_555 1_555 yes
C(1) Ru(1) P(2) C(23) 69.3(4) 1_555 1_555 1_555 1_555 yes
C(1) Ru(1) P(2) C(24) -48.8(4) 1_555 1_555 1_555 1_555 yes
C(1) Ru(1) P(2) C(25) -167.6(4) 1_555 1_555 1_555 1_555 yes
C(1) Ru(1) C(2) C(3) 119.1(4) 1_555 1_555 1_555 1_555 yes
C(1) Ru(1) C(2) C(6) -120.5(6) 1_555 1_555 1_555 1_555 yes
C(1) Ru(1) C(3) C(2) -36.9(3) 1_555 1_555 1_555 1_555 yes
C(1) Ru(1) C(3) C(4) 81.8(3) 1_555 1_555 1_555 1_555 yes
C(1) Ru(1) C(4) C(3) -77.9(3) 1_555 1_555 1_555 1_555 yes
C(1) Ru(1) C(4) C(5) 39.1(3) 1_555 1_555 1_555 1_555 yes
C(1) Ru(1) C(4) C(7) 157.2(5) 1_555 1_555 1_555 1_555 yes
C(1) Ru(1) C(5) C(4) -115.6(4) 1_555 1_555 1_555 1_555 yes
C(1) C(2) Ru(1) C(3) -119.1(4) 1_555 1_555 1_555 1_555 yes
C(1) C(2) Ru(1) C(4) -81.9(3) 1_555 1_555 1_555 1_555 yes
C(1) C(2) Ru(1) C(5) -39.0(3) 1_555 1_555 1_555 1_555 yes
C(1) C(2) C(3) C(4) -3.0(5) 1_555 1_555 1_555 1_555 yes
C(1) C(5) Ru(1) C(2) 37.7(3) 1_555 1_555 1_555 1_555 yes
C(1) C(5) Ru(1) C(3) 78.1(3) 1_555 1_555 1_555 1_555 yes
C(1) C(5) Ru(1) C(4) 115.6(4) 1_555 1_555 1_555 1_555 yes
C(1) C(5) C(4) C(3) -1.4(5) 1_555 1_555 1_555 1_555 yes
C(1) C(5) C(4) C(7) 169.2(4) 1_555 1_555 1_555 1_555 yes
C(1) C(8) O(2) C(9) -132.8(4) 1_555 1_555 1_555 1_555 yes
C(2) Ru(1) P(1) C(10) 26.9(2) 1_555 1_555 1_555 1_555 yes
C(2) Ru(1) P(1) C(11) 143.8(2) 1_555 1_555 1_555 1_555 yes
C(2) Ru(1) P(1) C(17) -92.2(2) 1_555 1_555 1_555 1_555 yes
C(2) Ru(1) P(2) C(23) 119.8(3) 1_555 1_555 1_555 1_555 yes
C(2) Ru(1) P(2) C(24) 1.6(3) 1_555 1_555 1_555 1_555 yes
C(2) Ru(1) P(2) C(25) -117.2(3) 1_555 1_555 1_555 1_555 yes
C(2) Ru(1) C(1) C(5) -116.0(4) 1_555 1_555 1_555 1_555 yes
C(2) Ru(1) C(1) C(8) 125.7(4) 1_555 1_555 1_555 1_555 yes
C(2) Ru(1) C(3) C(4) 118.7(4) 1_555 1_555 1_555 1_555 yes
C(2) Ru(1) C(4) C(3) -35.6(3) 1_555 1_555 1_555 1_555 yes
C(2) Ru(1) C(4) C(5) 81.4(3) 1_555 1_555 1_555 1_555 yes
C(2) Ru(1) C(4) C(7) -160.5(6) 1_555 1_555 1_555 1_555 yes
C(2) Ru(1) C(5) C(4) -77.9(3) 1_555 1_555 1_555 1_555 yes
C(2) C(1) Ru(1) C(3) 35.4(3) 1_555 1_555 1_555 1_555 yes
C(2) C(1) Ru(1) C(4) 77.7(3) 1_555 1_555 1_555 1_555 yes
C(2) C(1) Ru(1) C(5) 116.0(4) 1_555 1_555 1_555 1_555 yes
C(2) C(1) C(5) C(4) -0.5(5) 1_555 1_555 1_555 1_555 yes
C(2) C(3) Ru(1) C(4) -118.7(4) 1_555 1_555 1_555 1_555 yes
C(2) C(3) Ru(1) C(5) -80.8(3) 1_555 1_555 1_555 1_555 yes
C(2) C(3) C(4) C(5) 2.8(5) 1_555 1_555 1_555 1_555 yes
C(2) C(3) C(4) C(7) -167.5(5) 1_555 1_555 1_555 1_555 yes
C(3) Ru(1) P(1) C(10) 77.9(4) 1_555 1_555 1_555 1_555 yes
C(3) Ru(1) P(1) C(11) -165.2(4) 1_555 1_555 1_555 1_555 yes
C(3) Ru(1) P(1) C(17) -41.2(4) 1_555 1_555 1_555 1_555 yes
C(3) Ru(1) P(2) C(23) 101.1(3) 1_555 1_555 1_555 1_555 yes
C(3) Ru(1) P(2) C(24) -17.1(3) 1_555 1_555 1_555 1_555 yes
C(3) Ru(1) P(2) C(25) -135.9(3) 1_555 1_555 1_555 1_555 yes
C(3) Ru(1) C(1) C(5) -80.6(3) 1_555 1_555 1_555 1_555 yes
C(3) Ru(1) C(1) C(8) 161.1(4) 1_555 1_555 1_555 1_555 yes
C(3) Ru(1) C(2) C(6) 120.4(6) 1_555 1_555 1_555 1_555 yes
C(3) Ru(1) C(4) C(5) 117.0(4) 1_555 1_555 1_555 1_555 yes
C(3) Ru(1) C(4) C(7) -124.9(6) 1_555 1_555 1_555 1_555 yes
C(3) Ru(1) C(5) C(4) -37.5(3) 1_555 1_555 1_555 1_555 yes
C(3) C(2) Ru(1) C(4) 37.2(3) 1_555 1_555 1_555 1_555 yes
C(3) C(2) Ru(1) C(5) 80.1(3) 1_555 1_555 1_555 1_555 yes
C(3) C(2) C(1) C(5) 2.2(5) 1_555 1_555 1_555 1_555 yes
C(3) C(2) C(1) C(8) -167.4(4) 1_555 1_555 1_555 1_555 yes
C(3) C(4) Ru(1) C(5) -117.0(4) 1_555 1_555 1_555 1_555 yes
C(4) Ru(1) P(1) C(10) 107.4(2) 1_555 1_555 1_555 1_555 yes
C(4) Ru(1) P(1) C(11) -135.7(2) 1_555 1_555 1_555 1_555 yes
C(4) Ru(1) P(1) C(17) -11.8(2) 1_555 1_555 1_555 1_555 yes
C(4) Ru(1) P(2) C(23) 63.7(3) 1_555 1_555 1_555 1_555 yes
C(4) Ru(1) P(2) C(24) -54.4(2) 1_555 1_555 1_555 1_555 yes
C(4) Ru(1) P(2) C(25) -173.2(3) 1_555 1_555 1_555 1_555 yes
C(4) Ru(1) C(1) C(5) -38.3(3) 1_555 1_555 1_555 1_555 yes
C(4) Ru(1) C(1) C(8) -156.6(4) 1_555 1_555 1_555 1_555 yes
C(4) Ru(1) C(2) C(6) 157.5(5) 1_555 1_555 1_555 1_555 yes
C(4) C(3) Ru(1) C(5) 37.9(3) 1_555 1_555 1_555 1_555 yes
C(4) C(3) C(2) C(6) 173.4(4) 1_555 1_555 1_555 1_555 yes
C(4) C(5) C(1) C(8) 169.8(4) 1_555 1_555 1_555 1_555 yes
C(5) Ru(1) P(1) C(10) 82.3(2) 1_555 1_555 1_555 1_555 yes
C(5) Ru(1) P(1) C(11) -160.9(2) 1_555 1_555 1_555 1_555 yes
C(5) Ru(1) P(1) C(17) -36.9(2) 1_555 1_555 1_555 1_555 yes
C(5) Ru(1) P(2) C(23) 37.5(3) 1_555 1_555 1_555 1_555 yes
C(5) Ru(1) P(2) C(24) -80.7(3) 1_555 1_555 1_555 1_555 yes
C(5) Ru(1) P(2) C(25) 160.5(3) 1_555 1_555 1_555 1_555 yes
C(5) Ru(1) C(1) C(8) -118.3(4) 1_555 1_555 1_555 1_555 yes
C(5) Ru(1) C(2) C(6) -159.6(5) 1_555 1_555 1_555 1_555 yes
C(5) Ru(1) C(4) C(7) 118.1(6) 1_555 1_555 1_555 1_555 yes
C(5) C(1) C(2) C(6) -174.2(4) 1_555 1_555 1_555 1_555 yes
C(6) C(2) C(1) C(8) 16.2(8) 1_555 1_555 1_555 1_555 yes
C(8) O(2) C(9) C(10) 64.2(5) 1_555 1_555 1_555 1_555 yes
C(9) C(10) P(1) C(11) 153.3(4) 1_555 1_555 1_555 1_555 yes
C(9) C(10) P(1) C(17) 50.2(4) 1_555 1_555 1_555 1_555 yes
C(10) P(1) C(11) C(12) 55.5(4) 1_555 1_555 1_555 1_555 yes
C(10) P(1) C(11) C(16) -126.9(4) 1_555 1_555 1_555 1_555 yes
C(10) P(1) C(17) C(18) 36.1(4) 1_555 1_555 1_555 1_555 yes
C(10) P(1) C(17) C(22) -147.4(4) 1_555 1_555 1_555 1_555 yes
C(11) P(1) C(17) C(18) -65.5(4) 1_555 1_555 1_555 1_555 yes
C(11) P(1) C(17) C(22) 111.0(4) 1_555 1_555 1_555 1_555 yes
C(11) C(12) C(13) C(14) -0.3(8) 1_555 1_555 1_555 1_555 yes
C(11) C(16) C(15) C(14) 1.5(8) 1_555 1_555 1_555 1_555 yes
C(12) C(11) P(1) C(17) 160.3(4) 1_555 1_555 1_555 1_555 yes
C(12) C(11) C(16) C(15) -0.8(8) 1_555 1_555 1_555 1_555 yes
C(12) C(13) C(14) C(15) 1.1(8) 1_555 1_555 1_555 1_555 yes
C(13) C(12) C(11) C(16) 0.1(7) 1_555 1_555 1_555 1_555 yes
C(13) C(14) C(15) C(16) -1.7(9) 1_555 1_555 1_555 1_555 yes
C(16) C(11) P(1) C(17) -22.0(4) 1_555 1_555 1_555 1_555 yes
C(17) C(18) C(19) C(20) -1.3(9) 1_555 1_555 1_555 1_555 yes
C(17) C(22) C(21) C(20) 0.0(7) 1_555 1_555 1_555 1_555 yes
C(18) C(17) C(22) C(21) -1.6(7) 1_555 1_555 1_555 1_555 yes
C(18) C(19) C(20) C(21) -0.4(9) 1_555 1_555 1_555 1_555 yes
C(19) C(18) C(17) C(22) 2.3(8) 1_555 1_555 1_555 1_555 yes
C(19) C(20) C(21) C(22) 1.0(8) 1_555 1_555 1_555 1_555 yes
